data_7238642
loop_
_publ_author_name
'Khan, Abu T.'
'R, Sidick Basha'
'Lal, Mohan'
'Mir, Mohammad Hedayetullah'

_publ_section_title
;
 Formation of unexpected \a-amino amidine through three-component
 &#x2018;UGI condensation reaction&#x2019;
;
_journal_issue 13
_journal_name_full 'RSC Advances'
_journal_page_first 5506
_journal_paper_doi 10.1039/c2ra20539d
_journal_volume 2
_journal_year 2012
_chemical_formula_sum 'C26 H26 Cl3 N3'
_chemical_formula_weight 486.85
_space_group_IT_number 14
_space_group_name_Hall '-P 2yn'
_space_group_name_H-M_alt 'P 1 21/n 1'
_symmetry_cell_setting monoclinic
_symmetry_space_group_name_H-M 'P 1 21/n 1'
_atom_sites_solution_hydrogens geom
_atom_sites_solution_primary direct
_atom_sites_solution_secondary difmap
_audit_creation_method SHELXL-97
_cell_angle_alpha 90.00
_cell_angle_beta 92.120(4)
_cell_angle_gamma 90.00
_cell_formula_units_Z 4
_cell_length_a 12.9999(9)
_cell_length_b 11.9658(10)
_cell_length_c 16.7478(12)
_cell_measurement_reflns_used 4426
_cell_measurement_temperature 296(2)
_cell_measurement_theta_max 19.44
_cell_measurement_theta_min 2.59
_cell_volume 2603.4(3)
_computing_cell_refinement 'Bruker SMART'
_computing_data_collection 'Bruker SMART'
_computing_data_reduction 'Bruker SAINT'
_computing_molecular_graphics 'Bruker SHELXTL'
_computing_publication_material 'Bruker SHELXTL'
_computing_structure_refinement 'SHELXL-97 (Sheldrick, 1997)'
_computing_structure_solution 'SHELXS-97 (Sheldrick, 1990)'
_diffrn_ambient_temperature 296(2)
_diffrn_measured_fraction_theta_full 0.924
_diffrn_measured_fraction_theta_max 0.924
_diffrn_measurement_device_type 'CCD area detector'
_diffrn_measurement_method 'phi and omega scans'
_diffrn_radiation_monochromator graphite
_diffrn_radiation_source 'fine-focus sealed tube'
_diffrn_radiation_type MoK\a
_diffrn_radiation_wavelength 0.71073
_diffrn_reflns_av_R_equivalents 0.0450
_diffrn_reflns_av_sigmaI/netI 0.0614
_diffrn_reflns_limit_h_max 15
_diffrn_reflns_limit_h_min -13
_diffrn_reflns_limit_k_max 12
_diffrn_reflns_limit_k_min -13
_diffrn_reflns_limit_l_max 20
_diffrn_reflns_limit_l_min -20
_diffrn_reflns_number 21584
_diffrn_reflns_theta_full 26.49
_diffrn_reflns_theta_max 26.49
_diffrn_reflns_theta_min 1.95
_exptl_absorpt_coefficient_mu 0.370
_exptl_absorpt_correction_type none
_exptl_crystal_colour colorless
_exptl_crystal_density_diffrn 1.242
_exptl_crystal_density_method 'not measured'
_exptl_crystal_description block
_exptl_crystal_F_000 1016
_exptl_crystal_size_max 0.2
_exptl_crystal_size_mid 0.1
_exptl_crystal_size_min 0.1
_refine_diff_density_max 0.594
_refine_diff_density_min -0.509
_refine_diff_density_rms 0.052
_refine_ls_extinction_method none
_refine_ls_goodness_of_fit_ref 1.031
_refine_ls_hydrogen_treatment constr
_refine_ls_matrix_type full
_refine_ls_number_parameters 289
_refine_ls_number_reflns 4970
_refine_ls_number_restraints 0
_refine_ls_restrained_S_all 1.031
_refine_ls_R_factor_all 0.1786
_refine_ls_R_factor_gt 0.0875
_refine_ls_shift/su_max 0.000
_refine_ls_shift/su_mean 0.000
_refine_ls_structure_factor_coef Fsqd
_refine_ls_weighting_details 'calc w=1/[\s^2^(Fo^2^)+(0.1165P)^2^+2.2503P] where P=(Fo^2^+2Fc^2^)/3'
_refine_ls_weighting_scheme calc
_refine_ls_wR_factor_gt 0.2237
_refine_ls_wR_factor_ref 0.2754
_reflns_number_gt 2367
_reflns_number_total 4970
_reflns_threshold_expression >2sigma(I)
_cod_data_source_file c2ra20539d.txt
_cod_data_source_block bbb
_cod_depositor_comments
;
The following automatic conversions were performed:

data item '_symmetry_cell_setting' value 'Monoclinic' was changed to
'monoclinic' in accordance with the
/home/saulius/struct/COD-crude-data/automatic-downloads/DataCite-retrospective/RSC/depositions/lib/dictionaries/cif_core.dic
dictionary named 'cif_core.dic' version 2.4.2 last updated on
2011-04-26.

Automatic conversion script
Id: cif_fix_values 6909 2019-04-08 15:41:33Z antanas 
;
_cod_original_sg_symbol_H-M P2(1)/n
_cod_database_code 7238642

loop_
_symmetry_equiv_pos_as_xyz
'x, y, z'
'-x+1/2, y+1/2, -z+1/2'
'-x, -y, -z'
'x-1/2, -y-1/2, z-1/2'

loop_
_atom_site_label
_atom_site_type_symbol
_atom_site_fract_x
_atom_site_fract_y
_atom_site_fract_z
_atom_site_U_iso_or_equiv
_atom_site_adp_type
_atom_site_occupancy
_atom_site_symmetry_multiplicity
_atom_site_calc_flag
_atom_site_refinement_flags
Cl1 Cl 0.46739(14) 0.72381(17) 1.06730(9) 0.1298(8) Uani 1 1 d .
Cl3 Cl 0.77136(14) 0.1262(3) 0.69875(15) 0.1819(12) Uani 1 1 d .
N1 N 0.3100(2) 0.5619(3) 0.75189(19) 0.0552(9) Uani 1 1 d .
N2 N 0.3443(3) 0.2564(3) 0.7596(2) 0.0580(9) Uani 1 1 d .
H2A H 0.2957 0.2096 0.7482 0.070 Uiso 1 1 calc R
C13 C 0.3194(3) 0.3627(3) 0.7954(2) 0.0557(11) Uani 1 1 d .
H13A H 0.3775 0.3839 0.8313 0.067 Uiso 1 1 calc R
C14 C 0.3021(3) 0.4578(4) 0.7349(2) 0.0534(11) Uani 1 1 d .
N3 N 0.2756(3) 0.4243(3) 0.6608(2) 0.0655(10) Uani 1 1 d .
H3A H 0.2643 0.3540 0.6540 0.079 Uiso 1 1 calc R
C4 C 0.3471(3) 0.5952(3) 0.8288(2) 0.0563(11) Uani 1 1 d .
C15 C 0.4442(3) 0.2286(4) 0.7433(2) 0.0603(12) Uani 1 1 d .
Cl2 Cl -0.0461(2) 0.3228(2) 1.00159(19) 0.2154(15) Uani 1 1 d .
C3 C 0.4506(4) 0.6150(4) 0.8425(3) 0.0744(14) Uani 1 1 d .
H3B H 0.4958 0.6028 0.8016 0.089 Uiso 1 1 calc R
C7 C 0.2264(4) 0.3495(4) 0.8455(3) 0.0646(12) Uani 1 1 d .
C16 C 0.4715(4) 0.1163(4) 0.7372(3) 0.0744(14) Uani 1 1 d .
H16A H 0.4219 0.0612 0.7432 0.089 Uiso 1 1 calc R
C6 C 0.3181(4) 0.6566(4) 0.9628(3) 0.0812(15) Uani 1 1 d .
H6A H 0.2728 0.6706 1.0034 0.097 Uiso 1 1 calc R
C21 C 0.2640(4) 0.4960(4) 0.5907(2) 0.0663(13) Uani 1 1 d .
H21A H 0.2804 0.5726 0.6074 0.080 Uiso 1 1 calc R
C1 C 0.4222(5) 0.6734(4) 0.9758(3) 0.0836(16) Uani 1 1 d .
C12 C 0.2351(5) 0.3621(4) 0.9277(3) 0.0906(16) Uani 1 1 d .
H12A H 0.2996 0.3768 0.9513 0.109 Uiso 1 1 calc R
C8 C 0.1320(4) 0.3263(4) 0.8117(4) 0.0803(15) Uani 1 1 d .
H8A H 0.1239 0.3176 0.7566 0.096 Uiso 1 1 calc R
C5 C 0.2812(4) 0.6187(4) 0.8892(3) 0.0692(13) Uani 1 1 d .
H5A H 0.2107 0.6089 0.8803 0.083 Uiso 1 1 calc R
C19 C 0.6195(5) 0.2758(7) 0.7199(3) 0.103(2) Uani 1 1 d .
H19A H 0.6697 0.3303 0.7142 0.123 Uiso 1 1 calc R
C17 C 0.5706(5) 0.0863(6) 0.7224(4) 0.1011(18) Uani 1 1 d .
H17A H 0.5874 0.0112 0.7175 0.121 Uiso 1 1 calc R
C18 C 0.6454(5) 0.1661(8) 0.7147(4) 0.106(2) Uani 1 1 d .
C20 C 0.5197(4) 0.3075(5) 0.7335(3) 0.0781(14) Uani 1 1 d .
H20A H 0.5032 0.3830 0.7360 0.094 Uiso 1 1 calc R
C22 C 0.3402(5) 0.4616(6) 0.5302(4) 0.114(2) Uani 1 1 d .
H22A H 0.3316 0.3826 0.5187 0.136 Uiso 1 1 calc R
H22B H 0.4093 0.4726 0.5525 0.136 Uiso 1 1 calc R
C10 C 0.0608(7) 0.3320(6) 0.9420(6) 0.117(2) Uani 1 1 d .
C26 C 0.1593(4) 0.4951(6) 0.5574(3) 0.107(2) Uani 1 1 d .
H26A H 0.1137 0.5267 0.5960 0.128 Uiso 1 1 calc R
H26B H 0.1382 0.4184 0.5475 0.128 Uiso 1 1 calc R
C23 C 0.3273(5) 0.5276(7) 0.4527(4) 0.130(3) Uani 1 1 d .
H23A H 0.3452 0.6052 0.4628 0.156 Uiso 1 1 calc R
H23B H 0.3743 0.4985 0.4141 0.156 Uiso 1 1 calc R
C2 C 0.4882(4) 0.6524(5) 0.9155(3) 0.0891(17) Uani 1 1 d .
H2B H 0.5585 0.6636 0.9241 0.107 Uiso 1 1 calc R
C9 C 0.0456(5) 0.3154(5) 0.8610(5) 0.108(2) Uani 1 1 d .
H9A H -0.0192 0.2976 0.8392 0.130 Uiso 1 1 calc R
C11 C 0.1522(8) 0.3535(6) 0.9756(4) 0.122(2) Uani 1 1 d .
H11A H 0.1601 0.3627 1.0306 0.146 Uiso 1 1 calc R
C25 C 0.1483(5) 0.5615(7) 0.4792(4) 0.130(3) Uani 1 1 d .
H25A H 0.0784 0.5543 0.4575 0.155 Uiso 1 1 calc R
H25B H 0.1610 0.6399 0.4901 0.155 Uiso 1 1 calc R
C24 C 0.2214(6) 0.5215(6) 0.4189(3) 0.118(2) Uani 1 1 d .
H24A H 0.2051 0.4450 0.4041 0.141 Uiso 1 1 calc R
H24B H 0.2150 0.5674 0.3713 0.141 Uiso 1 1 calc R

loop_
_atom_site_aniso_label
_atom_site_aniso_U_11
_atom_site_aniso_U_22
_atom_site_aniso_U_33
_atom_site_aniso_U_23
_atom_site_aniso_U_13
_atom_site_aniso_U_12
Cl1 0.1408(15) 0.1670(17) 0.0781(10) -0.0353(10) -0.0427(10) 0.0384(12)
Cl3 0.0775(12) 0.282(3) 0.189(2) 0.040(2) 0.0513(13) 0.0535(15)
N1 0.057(2) 0.051(2) 0.057(2) 0.0010(17) -0.0013(16) -0.0017(17)
N2 0.050(2) 0.050(2) 0.073(2) -0.0031(18) -0.0005(17) -0.0033(17)
C13 0.058(3) 0.052(3) 0.057(2) 0.002(2) -0.002(2) -0.001(2)
C14 0.045(2) 0.059(3) 0.056(3) 0.004(2) -0.0010(19) -0.001(2)
N3 0.087(3) 0.050(2) 0.058(2) 0.0030(18) -0.0145(19) -0.0074(19)
C4 0.062(3) 0.050(3) 0.056(3) 0.002(2) -0.002(2) 0.000(2)
C15 0.061(3) 0.068(3) 0.053(3) 0.008(2) 0.003(2) 0.001(3)
Cl2 0.193(3) 0.207(3) 0.257(3) 0.001(2) 0.160(3) -0.017(2)
C3 0.061(3) 0.090(4) 0.072(3) -0.016(3) 0.001(2) -0.002(3)
C7 0.072(3) 0.052(3) 0.071(3) 0.005(2) 0.014(3) 0.005(2)
C16 0.063(3) 0.075(4) 0.086(3) 0.004(3) 0.009(3) 0.008(3)
C6 0.087(4) 0.096(4) 0.061(3) 0.001(3) 0.005(3) 0.014(3)
C21 0.088(3) 0.056(3) 0.054(3) 0.002(2) -0.006(2) 0.001(2)
C1 0.097(4) 0.087(4) 0.065(3) -0.009(3) -0.016(3) 0.018(3)
C12 0.112(5) 0.085(4) 0.077(4) 0.011(3) 0.018(3) 0.007(3)
C8 0.066(3) 0.068(3) 0.107(4) -0.005(3) 0.018(3) -0.001(3)
C5 0.065(3) 0.078(3) 0.065(3) 0.004(3) 0.001(2) 0.004(2)
C19 0.064(4) 0.147(6) 0.097(4) 0.041(4) 0.018(3) -0.013(4)
C17 0.083(4) 0.113(5) 0.109(4) 0.002(4) 0.018(3) 0.030(4)
C18 0.060(4) 0.160(7) 0.099(4) 0.022(4) 0.028(3) 0.032(4)
C20 0.069(3) 0.087(4) 0.079(3) 0.013(3) 0.011(3) -0.007(3)
C22 0.084(4) 0.160(6) 0.097(4) 0.029(4) 0.015(3) 0.005(4)
C10 0.116(6) 0.095(5) 0.144(7) 0.003(5) 0.069(6) -0.001(4)
C26 0.077(4) 0.154(6) 0.089(4) 0.045(4) -0.004(3) 0.008(4)
C23 0.110(5) 0.194(8) 0.087(4) 0.046(5) 0.022(4) -0.005(5)
C2 0.070(3) 0.114(5) 0.083(4) -0.019(3) -0.014(3) 0.004(3)
C9 0.086(4) 0.075(4) 0.164(7) 0.003(4) 0.028(5) -0.007(3)
C11 0.150(7) 0.122(6) 0.097(5) 0.013(4) 0.056(5) 0.000(5)
C25 0.090(4) 0.183(7) 0.114(5) 0.072(5) -0.016(4) -0.002(5)
C24 0.146(6) 0.142(6) 0.064(4) 0.017(4) -0.014(4) -0.036(5)

loop_
_atom_type_symbol
_atom_type_description
_atom_type_scat_dispersion_real
_atom_type_scat_dispersion_imag
_atom_type_scat_source
C C 0.0033 0.0016 'International Tables Vol C Tables 4.2.6.8 and 6.1.1.4'
H H 0.0000 0.0000 'International Tables Vol C Tables 4.2.6.8 and 6.1.1.4'
N N 0.0061 0.0033 'International Tables Vol C Tables 4.2.6.8 and 6.1.1.4'
Cl Cl 0.1484 0.1585 'International Tables Vol C Tables 4.2.6.8 and 6.1.1.4'

loop_
_geom_angle_atom_site_label_1
_geom_angle_atom_site_label_2
_geom_angle_atom_site_label_3
_geom_angle
C14 N1 C4 119.9(3)
C15 N2 C13 121.4(3)
N2 C13 C7 109.6(3)
N2 C13 C14 114.0(3)
C7 C13 C14 110.2(3)
N1 C14 N3 121.0(4)
N1 C14 C13 124.4(4)
N3 C14 C13 114.6(4)
C14 N3 C21 125.9(4)
C3 C4 C5 118.2(4)
C3 C4 N1 119.8(4)
C5 C4 N1 121.7(4)
C20 C15 N2 122.7(4)
C20 C15 C16 117.8(4)
N2 C15 C16 119.5(4)
C2 C3 C4 121.1(5)
C8 C7 C12 118.3(5)
C8 C7 C13 121.3(4)
C12 C7 C13 120.3(5)
C17 C16 C15 120.7(5)
C1 C6 C5 119.6(5)
C26 C21 N3 111.9(4)
C26 C21 C22 111.7(4)
N3 C21 C22 109.4(4)
C2 C1 C6 119.7(5)
C2 C1 Cl1 120.9(5)
C6 C1 Cl1 119.3(5)
C11 C12 C7 122.4(6)
C7 C8 C9 119.7(6)
C4 C5 C6 121.1(4)
C18 C19 C20 120.9(6)
C16 C17 C18 120.7(6)
C19 C18 C17 119.2(5)
C19 C18 Cl3 120.9(6)
C17 C18 Cl3 119.9(6)
C15 C20 C19 120.7(6)
C21 C22 C23 112.3(5)
C11 C10 C9 122.8(7)
C11 C10 Cl2 119.5(8)
C9 C10 Cl2 117.7(7)
C21 C26 C25 112.4(5)
C24 C23 C22 111.9(5)
C1 C2 C3 120.1(5)
C10 C9 C8 118.0(6)
C10 C11 C12 118.7(7)
C24 C25 C26 111.7(6)
C23 C24 C25 109.6(5)

loop_
_geom_bond_atom_site_label_1
_geom_bond_atom_site_label_2
_geom_bond_distance
Cl1 C1 1.730(5)
Cl3 C18 1.736(6)
N1 C14 1.280(5)
N1 C4 1.416(5)
N2 C15 1.377(5)
N2 C13 1.449(5)
C13 C7 1.505(6)
C13 C14 1.536(6)
C14 N3 1.337(5)
N3 C21 1.458(5)
C4 C3 1.377(6)
C4 C5 1.379(6)
C15 C20 1.377(6)
C15 C16 1.395(6)
Cl2 C10 1.745(7)
C3 C2 1.376(6)
C7 C8 1.362(7)
C7 C12 1.386(7)
C16 C17 1.368(7)
C6 C1 1.377(7)
C6 C5 1.383(6)
C21 C26 1.453(7)
C21 C22 1.500(7)
C1 C2 1.372(7)
C12 C11 1.370(9)
C8 C9 1.424(8)
C19 C18 1.359(9)
C19 C20 1.378(8)
C17 C18 1.372(9)
C22 C23 1.524(8)
C10 C11 1.321(10)
C10 C9 1.378(10)
C26 C25 1.533(7)
C23 C24 1.471(8)
C25 C24 1.490(9)
